data_1562427
loop_
_publ_author_name
'Wedal, Justin C.'
'Barlow, Jeffrey M.'
'Ziller, Joseph W.'
'Yang, Jenny Y.'
'Evans, William J.'

_publ_section_title
;
 Electrochemical Studies of Tris(cyclopentadienyl) Thorium and Uranium
 Complexes in the +2, +3, and +4 Oxidation States
;
_journal_name_full 'Chemical Science'
_journal_paper_doi 10.1039/D1SC01906F
_journal_year 2021
_chemical_formula_sum 'C51 H99 Cs N2 O6 Si6 Th'
_chemical_formula_weight 1369.81
_space_group_crystal_system triclinic
_space_group_IT_number 2
_space_group_name_Hall '-P 1'
_space_group_name_H-M_alt 'P -1'
_atom_sites_solution_hydrogens geom
_atom_sites_solution_primary direct
_atom_sites_solution_secondary difmap
_audit_creation_method SHELXL-2014/7
_audit_update_record
;
2021-03-07 deposited with the CCDC.	2021-05-07 downloaded from the CCDC.
;
_cell_angle_alpha 100.6711(10)
_cell_angle_beta 104.3758(9)
_cell_angle_gamma 95.7421(10)
_cell_formula_units_Z 2
_cell_length_a 12.1953(8)
_cell_length_b 12.7501(8)
_cell_length_c 22.2212(14)
_cell_measurement_reflns_used 9868
_cell_measurement_temperature 133(2)
_cell_measurement_theta_max 28.31
_cell_measurement_theta_min 2.22
_cell_volume 3250.2(4)
_computing_cell_refinement 'Bruker SAINT 8.34a, 2013'
_computing_data_collection 'Bruker APEX2 2014.11-0, 2014'
_computing_data_reduction 'Bruker SAINT 8.34a, 2013'
_computing_molecular_graphics 'Bruker SHELXTL'
_computing_publication_material 'Bruker SHELXTL'
_computing_structure_refinement 'SHELXL-2014/7 (Sheldrick, 2014)'
_computing_structure_solution 'Bruker SHELXTL 2014/4'
_diffrn_ambient_temperature 133(2)
_diffrn_measured_fraction_theta_full 1.000
_diffrn_measured_fraction_theta_max 0.997
_diffrn_measurement_device_type 'Bruker SMART APEX II CCD'
_diffrn_measurement_method '\f and \w scans'
_diffrn_radiation_type MoK\a
_diffrn_radiation_wavelength 0.71073
_diffrn_reflns_av_R_equivalents 0.0464
_diffrn_reflns_av_unetI/netI 0.0606
_diffrn_reflns_Laue_measured_fraction_full 1.000
_diffrn_reflns_Laue_measured_fraction_max 0.997
_diffrn_reflns_limit_h_max 16
_diffrn_reflns_limit_h_min -16
_diffrn_reflns_limit_k_max 17
_diffrn_reflns_limit_k_min -17
_diffrn_reflns_limit_l_max 29
_diffrn_reflns_limit_l_min -29
_diffrn_reflns_number 43962
_diffrn_reflns_point_group_measured_fraction_full 1.000
_diffrn_reflns_point_group_measured_fraction_max 0.997
_diffrn_reflns_theta_full 25.242
_diffrn_reflns_theta_max 28.322
_diffrn_reflns_theta_min 1.645
_diffrn_source 'fine-focus sealed tube'
_exptl_absorpt_coefficient_mu 2.998
_exptl_absorpt_correction_T_max 0.6471
_exptl_absorpt_correction_T_min 0.5186
_exptl_absorpt_correction_type multi-scan
_exptl_absorpt_process_details 'Bruker SADABS 2014/5'
_exptl_crystal_colour blue
_exptl_crystal_density_diffrn 1.400
_exptl_crystal_density_meas ?
_exptl_crystal_density_method not_measured
_exptl_crystal_description irregular
_exptl_crystal_F_000 1392
_exptl_crystal_size_max 0.182
_exptl_crystal_size_mid 0.110
_exptl_crystal_size_min 0.082
_refine_diff_density_max 1.613
_refine_diff_density_min -2.543
_refine_diff_density_rms 0.147
_refine_ls_extinction_method none
_refine_ls_goodness_of_fit_ref 1.024
_refine_ls_hydrogen_treatment constr
_refine_ls_matrix_type full
_refine_ls_number_parameters 622
_refine_ls_number_reflns 16125
_refine_ls_number_restraints 0
_refine_ls_restrained_S_all 1.024
_refine_ls_R_factor_all 0.0556
_refine_ls_R_factor_gt 0.0382
_refine_ls_shift/su_max 0.001
_refine_ls_shift/su_mean 0.000
_refine_ls_structure_factor_coef Fsqd
_refine_ls_weighting_details 'w=1/[\s^2^(Fo^2^)+(0.0300P)^2^+8.7843P] where P=(Fo^2^+2Fc^2^)/3'
_refine_ls_weighting_scheme calc
_refine_ls_wR_factor_gt 0.0809
_refine_ls_wR_factor_ref 0.0866
_reflns_Friedel_coverage 0.000
_reflns_number_gt 13147
_reflns_number_total 16125
_reflns_threshold_expression 'I > 2\s(I)'
_cod_data_source_file d1sc01906f2.cif
_cod_data_source_block jcw48
_cod_depositor_comments
;
The following automatic conversions were performed:

data item '_exptl_crystal_density_meas' value 'not_measured' was
changed to '?' -- the value is perceived as not measured.

Automatic conversion script
Id: cif_fix_values 7556 2019-12-06 15:28:31Z antanas 
;
_cod_database_code 1562427
_shelx_shelxl_version_number 2014/7
_shelx_space_group_comment
; 
The symmetry employed for this shelxl refinement is uniquely defined 
by the following loop, which should always be used as a source of 
symmetry information in preference to the above space-group names. 
They are only intended as comments. 
;
_shelx_estimated_absorpt_t_min 0.611
_shelx_estimated_absorpt_t_max 0.791
_exptl_absorpt_special_details
; 
Reflections not merged 
43962 Corrected reflections written to file jcw48s.hkl 
Estimated minimum and maximum transmission:  0.5186  0.6471 
The ratio (0.8014) of these values is more reliable than their absolute values 
Additional spherical absorption correction applied with mu*r =  0.3000 
Lambda/2 correction factor = 0.00150 
;

loop_
_space_group_symop_operation_xyz
'x, y, z'
'-x, -y, -z'

loop_
_atom_site_label
_atom_site_type_symbol
_atom_site_fract_x
_atom_site_fract_y
_atom_site_fract_z
_atom_site_U_iso_or_equiv
_atom_site_adp_type
_atom_site_occupancy
_atom_site_site_symmetry_order
_atom_site_calc_flag
_atom_site_refinement_flags_posn
_atom_site_refinement_flags_adp
_atom_site_refinement_flags_occupancy
_atom_site_disorder_assembly
_atom_site_disorder_group
Th1 Th 0.64300(2) 0.83510(2) 0.25340(2) 0.01153(4) Uani 1 1 d . . . . .
Si1 Si 0.81479(10) 0.83582(10) 0.10370(6) 0.0180(2) Uani 1 1 d . . . . .
Si2 Si 0.98437(10) 0.88717(10) 0.37116(6) 0.0185(3) Uani 1 1 d . . . . .
Si3 Si 0.42503(10) 0.96121(10) 0.11625(6) 0.0172(2) Uani 1 1 d . . . . .
Si4 Si 0.56914(10) 1.10920(10) 0.38281(6) 0.0209(3) Uani 1 1 d . . . . .
Si5 Si 0.43055(10) 0.54103(9) 0.14298(6) 0.0159(2) Uani 1 1 d . . . . .
Si6 Si 0.63017(11) 0.71056(10) 0.41203(6) 0.0202(3) Uani 1 1 d . . . . .
C1 C 0.8075(3) 0.8134(3) 0.1824(2) 0.0161(8) Uani 1 1 d . . . . .
C2 C 0.8604(3) 0.8877(3) 0.2414(2) 0.0159(8) Uani 1 1 d . . . . .
H2A H 0.8819 0.9629 0.2456 0.019 Uiso 1 1 calc R U . . .
C3 C 0.8772(3) 0.8341(3) 0.2938(2) 0.0165(9) Uani 1 1 d . . . . .
C4 C 0.8311(3) 0.7228(3) 0.2643(2) 0.0166(9) Uani 1 1 d . . . . .
H4A H 0.8289 0.6658 0.2863 0.020 Uiso 1 1 calc R U . . .
C5 C 0.7899(3) 0.7112(3) 0.1984(2) 0.0168(9) Uani 1 1 d . . . . .
H5A H 0.7556 0.6452 0.1689 0.020 Uiso 1 1 calc R U . . .
C6 C 0.9694(4) 0.8391(4) 0.1028(3) 0.0328(12) Uani 1 1 d . . . . .
H6A H 0.9788 0.8576 0.0633 0.049 Uiso 1 1 calc R U . . .
H6B H 0.9918 0.7680 0.1054 0.049 Uiso 1 1 calc R U . . .
H6C H 1.0180 0.8934 0.1393 0.049 Uiso 1 1 calc R U . . .
C7 C 0.7236(5) 0.7245(4) 0.0377(2) 0.0310(12) Uani 1 1 d . . . . .
H7A H 0.7333 0.7365 -0.0031 0.047 Uiso 1 1 calc R U . . .
H7B H 0.6430 0.7237 0.0374 0.047 Uiso 1 1 calc R U . . .
H7C H 0.7467 0.6551 0.0442 0.047 Uiso 1 1 calc R U . . .
C8 C 0.7846(4) 0.9706(4) 0.0885(2) 0.0242(10) Uani 1 1 d . . . . .
H8A H 0.7948 0.9768 0.0468 0.036 Uiso 1 1 calc R U . . .
H8B H 0.8376 1.0276 0.1216 0.036 Uiso 1 1 calc R U . . .
H8C H 0.7056 0.9782 0.0889 0.036 Uiso 1 1 calc R U . . .
C9 C 0.9606(4) 1.0205(4) 0.4120(2) 0.0280(11) Uani 1 1 d . . . . .
H9A H 1.0282 1.0531 0.4475 0.042 Uiso 1 1 calc R U . . .
H9B H 0.8935 1.0107 0.4284 0.042 Uiso 1 1 calc R U . . .
H9C H 0.9474 1.0680 0.3818 0.042 Uiso 1 1 calc R U . . .
C10 C 0.9926(4) 0.7855(4) 0.4220(2) 0.0291(11) Uani 1 1 d . . . . .
H10A H 1.0582 0.8101 0.4597 0.044 Uiso 1 1 calc R U . . .
H10B H 1.0018 0.7161 0.3978 0.044 Uiso 1 1 calc R U . . .
H10C H 0.9220 0.7768 0.4354 0.044 Uiso 1 1 calc R U . . .
C11 C 1.1290(4) 0.9112(4) 0.3562(3) 0.0298(11) Uani 1 1 d . . . . .
H11A H 1.1860 0.9468 0.3962 0.045 Uiso 1 1 calc R U . . .
H11B H 1.1260 0.9573 0.3253 0.045 Uiso 1 1 calc R U . . .
H11C H 1.1503 0.8419 0.3393 0.045 Uiso 1 1 calc R U . . .
C12 C 0.5303(3) 0.9806(3) 0.1946(2) 0.0157(8) Uani 1 1 d . . . . .
C13 C 0.4973(3) 0.9870(3) 0.2529(2) 0.0155(8) Uani 1 1 d . . . . .
H13A H 0.4232 0.9602 0.2551 0.019 Uiso 1 1 calc R U . . .
C14 C 0.5895(4) 1.0386(3) 0.3066(2) 0.0175(9) Uani 1 1 d . . . . .
C15 C 0.6823(4) 1.0647(3) 0.2811(2) 0.0178(9) Uani 1 1 d . . . . .
H15A H 0.7566 1.1000 0.3056 0.021 Uiso 1 1 calc R U . . .
C16 C 0.6483(4) 1.0309(3) 0.2153(2) 0.0168(9) Uani 1 1 d . . . . .
H16A H 0.6957 1.0398 0.1880 0.020 Uiso 1 1 calc R U . . .
C17 C 0.4102(4) 1.0992(4) 0.1006(2) 0.0263(10) Uani 1 1 d . . . . .
H17A H 0.3453 1.0939 0.0633 0.039 Uiso 1 1 calc R U . . .
H17B H 0.4806 1.1303 0.0926 0.039 Uiso 1 1 calc R U . . .
H17C H 0.3969 1.1454 0.1377 0.039 Uiso 1 1 calc R U . . .
C18 C 0.2827(4) 0.8954(4) 0.1197(2) 0.0225(10) Uani 1 1 d . . . . .
H18A H 0.2226 0.9038 0.0832 0.034 Uiso 1 1 calc R U . . .
H18B H 0.2667 0.9296 0.1593 0.034 Uiso 1 1 calc R U . . .
H18C H 0.2846 0.8184 0.1186 0.034 Uiso 1 1 calc R U . . .
C19 C 0.4582(4) 0.8799(4) 0.0458(2) 0.0275(11) Uani 1 1 d . . . . .
H19A H 0.3934 0.8715 0.0081 0.041 Uiso 1 1 calc R U . . .
H19B H 0.4719 0.8085 0.0537 0.041 Uiso 1 1 calc R U . . .
H19C H 0.5268 0.9169 0.0388 0.041 Uiso 1 1 calc R U . . .
C20 C 0.7057(4) 1.1519(5) 0.4479(2) 0.0359(13) Uani 1 1 d . . . . .
H20A H 0.6940 1.2061 0.4823 0.054 Uiso 1 1 calc R U . . .
H20B H 0.7655 1.1831 0.4311 0.054 Uiso 1 1 calc R U . . .
H20C H 0.7292 1.0891 0.4643 0.054 Uiso 1 1 calc R U . . .
C21 C 0.5089(5) 1.2354(4) 0.3675(3) 0.0331(12) Uani 1 1 d . . . . .
H21A H 0.4913 1.2727 0.4059 0.050 Uiso 1 1 calc R U . . .
H21B H 0.4387 1.2159 0.3323 0.050 Uiso 1 1 calc R U . . .
H21C H 0.5653 1.2832 0.3565 0.050 Uiso 1 1 calc R U . . .
C22 C 0.4612(4) 1.0301(4) 0.4102(2) 0.0291(11) Uani 1 1 d . . . . .
H22A H 0.4443 1.0756 0.4464 0.044 Uiso 1 1 calc R U . . .
H22B H 0.4918 0.9671 0.4232 0.044 Uiso 1 1 calc R U . . .
H22C H 0.3907 1.0059 0.3754 0.044 Uiso 1 1 calc R U . . .
C23 C 0.4835(3) 0.6451(3) 0.2177(2) 0.0155(8) Uani 1 1 d . . . . .
C24 C 0.5697(3) 0.6381(3) 0.2732(2) 0.0164(9) Uani 1 1 d . . . . .
H24A H 0.6246 0.5902 0.2733 0.020 Uiso 1 1 calc R U . . .
C25 C 0.5629(4) 0.7125(3) 0.3287(2) 0.0179(9) Uani 1 1 d . . . . .
C26 C 0.4686(3) 0.7660(3) 0.3049(2) 0.0171(9) Uani 1 1 d . . . . .
H26A H 0.4414 0.8207 0.3300 0.021 Uiso 1 1 calc R U . . .
C27 C 0.4226(3) 0.7263(3) 0.2396(2) 0.0159(8) Uani 1 1 d . . . . .
H27A H 0.3598 0.7501 0.2137 0.019 Uiso 1 1 calc R U . . .
C28 C 0.5421(4) 0.5014(4) 0.1036(2) 0.0258(10) Uani 1 1 d . . . . .
H28A H 0.5090 0.4390 0.0682 0.039 Uiso 1 1 calc R U . . .
H28B H 0.6053 0.4824 0.1345 0.039 Uiso 1 1 calc R U . . .
H28C H 0.5707 0.5619 0.0873 0.039 Uiso 1 1 calc R U . . .
C29 C 0.3148(4) 0.5847(4) 0.0854(2) 0.0291(11) Uani 1 1 d . . . . .
H29A H 0.2848 0.5268 0.0471 0.044 Uiso 1 1 calc R U . . .
H29B H 0.3458 0.6496 0.0737 0.044 Uiso 1 1 calc R U . . .
H29C H 0.2530 0.6007 0.1049 0.044 Uiso 1 1 calc R U . . .
C30 C 0.3644(4) 0.4165(4) 0.1628(2) 0.0255(10) Uani 1 1 d . . . . .
H30A H 0.3448 0.3567 0.1253 0.038 Uiso 1 1 calc R U . . .
H30B H 0.2948 0.4307 0.1754 0.038 Uiso 1 1 calc R U . . .
H30C H 0.4191 0.3972 0.1979 0.038 Uiso 1 1 calc R U . . .
C31 C 0.5188(5) 0.6655(5) 0.4503(3) 0.0410(14) Uani 1 1 d . . . . .
H31A H 0.5558 0.6602 0.4939 0.062 Uiso 1 1 calc R U . . .
H31B H 0.4768 0.5946 0.4258 0.062 Uiso 1 1 calc R U . . .
H31C H 0.4653 0.7179 0.4511 0.062 Uiso 1 1 calc R U . . .
C32 C 0.7271(4) 0.6064(4) 0.4117(2) 0.0302(11) Uani 1 1 d . . . . .
H32A H 0.7758 0.6129 0.4550 0.045 Uiso 1 1 calc R U . . .
H32B H 0.7752 0.6172 0.3834 0.045 Uiso 1 1 calc R U . . .
H32C H 0.6812 0.5343 0.3967 0.045 Uiso 1 1 calc R U . . .
C33 C 0.7084(4) 0.8428(4) 0.4629(2) 0.0271(11) Uani 1 1 d . . . . .
H33A H 0.7446 0.8332 0.5058 0.041 Uiso 1 1 calc R U . . .
H33B H 0.6544 0.8944 0.4654 0.041 Uiso 1 1 calc R U . . .
H33C H 0.7674 0.8703 0.4444 0.041 Uiso 1 1 calc R U . . .
Cs1 Cs 0.00910(2) 0.36625(2) 0.23631(2) 0.02551(7) Uani 1 1 d . . . . .
O1 O -0.2370(3) 0.3554(2) 0.17898(15) 0.0228(7) Uani 1 1 d . . . . .
O2 O -0.1526(3) 0.3362(3) 0.31249(16) 0.0274(7) Uani 1 1 d . . . . .
O3 O 0.0571(3) 0.1849(3) 0.14862(15) 0.0237(7) Uani 1 1 d . . . . .
O4 O 0.1757(3) 0.2289(3) 0.28495(16) 0.0261(7) Uani 1 1 d . . . . .
O5 O 0.0812(3) 0.5370(3) 0.17592(17) 0.0288(8) Uani 1 1 d . . . . .
O6 O 0.1337(3) 0.5736(3) 0.31676(16) 0.0290(8) Uani 1 1 d . . . . .
N1 N -0.0817(3) 0.3438(3) 0.09183(18) 0.0211(8) Uani 1 1 d . . . . .
N2 N 0.1007(4) 0.3884(3) 0.38070(19) 0.0291(10) Uani 1 1 d . . . . .
C34 C -0.2047(4) 0.3508(4) 0.0767(2) 0.0262(10) Uani 1 1 d . . . . .
H34A H -0.2398 0.3182 0.0309 0.031 Uiso 1 1 calc R U . . .
H34B H -0.2143 0.4279 0.0838 0.031 Uiso 1 1 calc R U . . .
C35 C -0.2682(4) 0.2951(4) 0.1155(2) 0.0233(10) Uani 1 1 d . . . . .
H35A H -0.3518 0.2890 0.0969 0.028 Uiso 1 1 calc R U . . .
H35B H -0.2489 0.2213 0.1146 0.028 Uiso 1 1 calc R U . . .
C36 C -0.3034(4) 0.3145(4) 0.2165(2) 0.0284(11) Uani 1 1 d . . . . .
H36A H -0.3013 0.2362 0.2128 0.034 Uiso 1 1 calc R U . . .
H36B H -0.3841 0.3248 0.2007 0.034 Uiso 1 1 calc R U . . .
C37 C -0.2561(4) 0.3730(4) 0.2848(3) 0.0309(11) Uani 1 1 d . . . . .
H37A H -0.2408 0.4517 0.2873 0.037 Uiso 1 1 calc R U . . .
H37B H -0.3129 0.3600 0.3086 0.037 Uiso 1 1 calc R U . . .
C38 C -0.1056(5) 0.3888(5) 0.3779(3) 0.0359(13) Uani 1 1 d . . . . .
H38A H -0.1608 0.3731 0.4023 0.043 Uiso 1 1 calc R U . . .
H38B H -0.0916 0.4680 0.3818 0.043 Uiso 1 1 calc R U . . .
C39 C 0.0057(5) 0.3498(5) 0.4050(2) 0.0365(13) Uani 1 1 d . . . . .
H39A H 0.0280 0.3742 0.4519 0.044 Uiso 1 1 calc R U . . .
H39B H -0.0071 0.2699 0.3947 0.044 Uiso 1 1 calc R U . . .
C40 C -0.0632(5) 0.2376(4) 0.0598(2) 0.0294(11) Uani 1 1 d . . . . .
H40A H -0.0714 0.2379 0.0144 0.035 Uiso 1 1 calc R U . . .
H40B H -0.1241 0.1818 0.0617 0.035 Uiso 1 1 calc R U . . .
C41 C 0.0516(4) 0.2062(4) 0.0875(2) 0.0287(11) Uani 1 1 d . . . . .
H41A H 0.0628 0.1411 0.0590 0.034 Uiso 1 1 calc R U . . .
H41B H 0.1134 0.2655 0.0910 0.034 Uiso 1 1 calc R U . . .
C42 C 0.1628(4) 0.1524(4) 0.1763(2) 0.0275(11) Uani 1 1 d . . . . .
H42A H 0.2268 0.2104 0.1813 0.033 Uiso 1 1 calc R U . . .
H42B H 0.1738 0.0868 0.1482 0.033 Uiso 1 1 calc R U . . .
C43 C 0.1625(4) 0.1294(4) 0.2402(2) 0.0286(11) Uani 1 1 d . . . . .
H43A H 0.0896 0.0842 0.2369 0.034 Uiso 1 1 calc R U . . .
H43B H 0.2261 0.0895 0.2546 0.034 Uiso 1 1 calc R U . . .
C44 C 0.1687(5) 0.2138(4) 0.3456(2) 0.0330(12) Uani 1 1 d . . . . .
H44A H 0.2252 0.1678 0.3615 0.040 Uiso 1 1 calc R U . . .
H44B H 0.0913 0.1769 0.3421 0.040 Uiso 1 1 calc R U . . .
C45 C 0.1925(5) 0.3213(4) 0.3914(3) 0.0363(13) Uani 1 1 d . . . . .
H45A H 0.2060 0.3089 0.4351 0.044 Uiso 1 1 calc R U . . .
H45B H 0.2639 0.3622 0.3887 0.044 Uiso 1 1 calc R U . . .
C46 C -0.0196(4) 0.4312(4) 0.0727(2) 0.0276(11) Uani 1 1 d . . . . .
H46A H -0.0636 0.4378 0.0300 0.033 Uiso 1 1 calc R U . . .
H46B H 0.0553 0.4113 0.0691 0.033 Uiso 1 1 calc R U . . .
C47 C 0.0008(4) 0.5397(4) 0.1179(3) 0.0306(11) Uani 1 1 d . . . . .
H47A H 0.0306 0.5965 0.0987 0.037 Uiso 1 1 calc R U . . .
H47B H -0.0722 0.5567 0.1262 0.037 Uiso 1 1 calc R U . . .
C48 C 0.1102(4) 0.6387(4) 0.2206(3) 0.0301(12) Uani 1 1 d . . . . .
H48A H 0.0401 0.6621 0.2300 0.036 Uiso 1 1 calc R U . . .
H48B H 0.1454 0.6941 0.2023 0.036 Uiso 1 1 calc R U . . .
C49 C 0.1922(4) 0.6272(4) 0.2802(3) 0.0342(13) Uani 1 1 d . . . . .
H49A H 0.2514 0.5852 0.2694 0.041 Uiso 1 1 calc R U . . .
H49B H 0.2310 0.6995 0.3056 0.041 Uiso 1 1 calc R U . . .
C50 C 0.2105(5) 0.5604(5) 0.3738(3) 0.0405(14) Uani 1 1 d . . . . .
H50A H 0.2495 0.6321 0.4002 0.049 Uiso 1 1 calc R U . . .
H50B H 0.2696 0.5183 0.3631 0.049 Uiso 1 1 calc R U . . .
C51 C 0.1461(5) 0.5030(4) 0.4104(2) 0.0383(14) Uani 1 1 d . . . . .
H51A H 0.1975 0.5074 0.4533 0.046 Uiso 1 1 calc R U . . .
H51B H 0.0814 0.5413 0.4160 0.046 Uiso 1 1 calc R U . . .

loop_
_atom_site_aniso_label
_atom_site_aniso_U_11
_atom_site_aniso_U_22
_atom_site_aniso_U_33
_atom_site_aniso_U_23
_atom_site_aniso_U_13
_atom_site_aniso_U_12
Th1 0.01004(7) 0.01275(7) 0.01031(7) 0.00019(5) 0.00237(5) 0.00023(5)
Si1 0.0213(6) 0.0196(6) 0.0155(6) 0.0042(5) 0.0084(5) 0.0047(5)
Si2 0.0128(5) 0.0219(6) 0.0167(6) -0.0006(5) 0.0002(5) 0.0022(5)
Si3 0.0162(6) 0.0189(6) 0.0151(6) 0.0018(5) 0.0027(5) 0.0036(5)
Si4 0.0183(6) 0.0238(6) 0.0174(6) -0.0041(5) 0.0054(5) 0.0039(5)
Si5 0.0167(6) 0.0138(5) 0.0135(6) 0.0009(5) 0.0001(5) -0.0008(4)
Si6 0.0195(6) 0.0276(7) 0.0112(6) 0.0019(5) 0.0031(5) 0.0006(5)
C1 0.0129(19) 0.021(2) 0.015(2) 0.0028(17) 0.0068(17) 0.0027(16)
C2 0.0126(19) 0.017(2) 0.016(2) -0.0011(17) 0.0038(17) -0.0003(16)
C3 0.0131(19) 0.018(2) 0.016(2) 0.0003(17) 0.0030(17) 0.0015(16)
C4 0.015(2) 0.019(2) 0.018(2) 0.0037(17) 0.0069(17) 0.0035(16)
C5 0.0102(18) 0.019(2) 0.019(2) 0.0007(17) 0.0023(17) 0.0026(16)
C6 0.033(3) 0.040(3) 0.039(3) 0.018(3) 0.023(2) 0.015(2)
C7 0.050(3) 0.023(2) 0.019(3) 0.000(2) 0.011(2) 0.003(2)
C8 0.024(2) 0.026(2) 0.024(3) 0.007(2) 0.008(2) 0.0055(19)
C9 0.022(2) 0.030(3) 0.024(3) -0.006(2) 0.002(2) 0.002(2)
C10 0.024(2) 0.031(3) 0.025(3) 0.004(2) -0.003(2) 0.002(2)
C11 0.015(2) 0.037(3) 0.032(3) -0.001(2) 0.003(2) 0.002(2)
C12 0.016(2) 0.014(2) 0.017(2) 0.0001(16) 0.0055(17) 0.0048(16)
C13 0.0134(19) 0.015(2) 0.019(2) 0.0032(17) 0.0055(17) 0.0046(16)
C14 0.017(2) 0.016(2) 0.017(2) -0.0037(17) 0.0046(17) 0.0049(16)
C15 0.016(2) 0.013(2) 0.023(2) 0.0004(17) 0.0057(18) -0.0006(16)
C16 0.021(2) 0.0122(19) 0.020(2) 0.0024(17) 0.0101(18) 0.0021(16)
C17 0.028(2) 0.024(2) 0.026(3) 0.011(2) 0.003(2) 0.003(2)
C18 0.018(2) 0.022(2) 0.023(2) 0.0014(19) 0.0001(19) 0.0024(18)
C19 0.024(2) 0.034(3) 0.019(2) -0.005(2) 0.005(2) 0.003(2)
C20 0.027(3) 0.043(3) 0.026(3) -0.015(2) 0.003(2) 0.006(2)
C21 0.040(3) 0.027(3) 0.037(3) 0.001(2) 0.019(3) 0.011(2)
C22 0.028(3) 0.036(3) 0.024(3) -0.001(2) 0.012(2) 0.007(2)
C23 0.015(2) 0.015(2) 0.014(2) 0.0018(16) 0.0015(17) -0.0016(16)
C24 0.0145(19) 0.017(2) 0.016(2) 0.0038(17) 0.0028(17) 0.0003(16)
C25 0.016(2) 0.021(2) 0.016(2) 0.0061(18) 0.0047(17) -0.0014(17)
C26 0.016(2) 0.019(2) 0.017(2) 0.0018(17) 0.0094(17) 0.0002(16)
C27 0.0132(19) 0.018(2) 0.016(2) 0.0058(17) 0.0028(17) -0.0020(16)
C28 0.027(2) 0.026(2) 0.021(2) 0.000(2) 0.007(2) 0.000(2)
C29 0.032(3) 0.025(3) 0.019(2) -0.001(2) -0.007(2) 0.003(2)
C30 0.029(2) 0.021(2) 0.023(3) 0.0030(19) 0.004(2) -0.0022(19)
C31 0.031(3) 0.069(4) 0.020(3) 0.010(3) 0.007(2) -0.008(3)
C32 0.040(3) 0.029(3) 0.015(2) 0.002(2) -0.003(2) 0.009(2)
C33 0.029(3) 0.032(3) 0.017(2) 0.002(2) 0.001(2) 0.006(2)
Cs1 0.02582(15) 0.02603(15) 0.02307(16) 0.00420(12) 0.00411(12) 0.00520(12)
O1 0.0213(16) 0.0221(16) 0.0246(18) 0.0061(14) 0.0067(14) -0.0016(13)
O2 0.0321(18) 0.0310(19) 0.0222(18) 0.0087(15) 0.0085(15) 0.0104(15)
O3 0.0245(17) 0.0291(18) 0.0207(17) 0.0080(14) 0.0081(14) 0.0092(14)
O4 0.0317(18) 0.0213(17) 0.0247(18) 0.0037(14) 0.0055(15) 0.0091(14)
O5 0.0329(19) 0.0203(17) 0.036(2) 0.0049(15) 0.0152(17) 0.0036(14)
O6 0.0199(16) 0.0323(19) 0.0287(19) 0.0003(15) 0.0022(15) -0.0007(14)
N1 0.026(2) 0.0203(19) 0.019(2) 0.0051(16) 0.0084(17) 0.0048(16)
N2 0.035(2) 0.029(2) 0.019(2) 0.0005(18) -0.0006(18) 0.0157(18)
C34 0.029(3) 0.030(3) 0.018(2) 0.006(2) 0.000(2) 0.011(2)
C35 0.020(2) 0.019(2) 0.026(3) 0.0017(19) -0.0003(19) 0.0011(18)
C36 0.021(2) 0.031(3) 0.038(3) 0.015(2) 0.011(2) 0.003(2)
C37 0.031(3) 0.036(3) 0.034(3) 0.011(2) 0.018(2) 0.011(2)
C38 0.043(3) 0.045(3) 0.025(3) 0.010(2) 0.015(2) 0.018(3)
C39 0.055(4) 0.041(3) 0.018(3) 0.011(2) 0.009(2) 0.021(3)
C40 0.043(3) 0.026(3) 0.019(3) 0.002(2) 0.010(2) 0.008(2)
C41 0.039(3) 0.029(3) 0.023(3) 0.006(2) 0.014(2) 0.013(2)
C42 0.030(3) 0.026(3) 0.031(3) 0.006(2) 0.012(2) 0.013(2)
C43 0.031(3) 0.024(2) 0.031(3) 0.005(2) 0.006(2) 0.013(2)
C44 0.043(3) 0.035(3) 0.024(3) 0.011(2) 0.005(2) 0.022(2)
C45 0.040(3) 0.041(3) 0.024(3) 0.005(2) -0.002(2) 0.020(3)
C46 0.033(3) 0.029(3) 0.025(3) 0.010(2) 0.012(2) 0.007(2)
C47 0.034(3) 0.028(3) 0.037(3) 0.014(2) 0.018(2) 0.007(2)
C48 0.027(3) 0.020(2) 0.044(3) 0.001(2) 0.017(2) -0.0014(19)
C49 0.023(2) 0.024(3) 0.052(4) -0.006(2) 0.017(2) -0.004(2)
C50 0.030(3) 0.036(3) 0.039(3) -0.006(3) -0.011(2) 0.003(2)
C51 0.050(3) 0.038(3) 0.018(3) -0.004(2) -0.005(2) 0.019(3)

loop_
_atom_type_symbol
_atom_type_description
_atom_type_scat_dispersion_real
_atom_type_scat_dispersion_imag
_atom_type_scat_source
C C 0.0033 0.0016 'International Tables Vol C Tables 4.2.6.8 and 6.1.1.4'
H H 0.0000 0.0000 'International Tables Vol C Tables 4.2.6.8 and 6.1.1.4'
N N 0.0061 0.0033 'International Tables Vol C Tables 4.2.6.8 and 6.1.1.4'
O O 0.0106 0.0060 'International Tables Vol C Tables 4.2.6.8 and 6.1.1.4'
Si Si 0.0817 0.0704 'International Tables Vol C Tables 4.2.6.8 and 6.1.1.4'
Cs Cs -0.3680 2.1192 'International Tables Vol C Tables 4.2.6.8 and 6.1.1.4'
Th Th -7.2400 8.8979 'International Tables Vol C Tables 4.2.6.8 and 6.1.1.4'

loop_
_geom_angle_atom_site_label_1
_geom_angle_atom_site_label_2
_geom_angle_atom_site_label_3
_geom_angle
_geom_angle_site_symmetry_1
_geom_angle_site_symmetry_3
_geom_angle_publ_flag
Cnt1 Th1 Cnt2 119.7 . . ?
Cnt1 Th1 Cnt3 122.7 . . ?
Cnt2 Th1 Cnt3 117.6 . . ?
C24 Th1 C12 132.66(12) . . ?
C24 Th1 C13 117.94(12) . . ?
C12 Th1 C13 30.33(12) . . ?
C24 Th1 C2 121.81(13) . . ?
C12 Th1 C2 100.86(13) . . ?
C13 Th1 C2 120.14(13) . . ?
C24 Th1 C25 30.24(13) . . ?
C12 Th1 C25 126.02(13) . . ?
C13 Th1 C25 99.55(13) . . ?
C2 Th1 C25 131.41(13) . . ?
C24 Th1 C3 98.37(12) . . ?
C12 Th1 C3 128.34(13) . . ?
C13 Th1 C3 136.89(12) . . ?
C2 Th1 C3 30.11(13) . . ?
C25 Th1 C3 101.48(13) . . ?
C24 Th1 C16 162.80(12) . . ?
C12 Th1 C16 30.15(12) . . ?
C13 Th1 C16 48.30(12) . . ?
C2 Th1 C16 73.40(12) . . ?
C25 Th1 C16 145.92(13) . . ?
C3 Th1 C16 98.59(12) . . ?
C24 Th1 C26 48.13(13) . . ?
C12 Th1 C26 96.27(13) . . ?
C13 Th1 C26 71.84(13) . . ?
C2 Th1 C26 159.78(13) . . ?
C25 Th1 C26 29.85(12) . . ?
C3 Th1 C26 129.90(13) . . ?
C16 Th1 C26 120.12(12) . . ?
C24 Th1 C23 29.96(12) . . ?
C12 Th1 C23 104.84(12) . . ?
C13 Th1 C23 100.12(12) . . ?
C2 Th1 C23 134.52(12) . . ?
C25 Th1 C23 50.35(12) . . ?
C3 Th1 C23 122.23(12) . . ?
C16 Th1 C23 133.93(12) . . ?
C26 Th1 C23 48.49(12) . . ?
C24 Th1 C4 73.85(12) . . ?
C12 Th1 C4 145.38(12) . . ?
C13 Th1 C4 166.64(12) . . ?
C2 Th1 C4 48.05(12) . . ?
C25 Th1 C4 88.25(13) . . ?
C3 Th1 C4 29.87(12) . . ?
C16 Th1 C4 121.28(12) . . ?
C26 Th1 C4 117.51(13) . . ?
C23 Th1 C4 93.21(12) . . ?
C24 Th1 C27 47.97(12) . . ?
C12 Th1 C27 85.41(12) . . ?
C13 Th1 C27 72.52(12) . . ?
C2 Th1 C27 163.09(12) . . ?
C25 Th1 C27 49.06(12) . . ?
C3 Th1 C27 146.21(12) . . ?
C16 Th1 C27 115.19(12) . . ?
C26 Th1 C27 28.73(12) . . ?
C23 Th1 C27 29.22(12) . . ?
C4 Th1 C27 120.43(12) . . ?
C24 Th1 C15 154.28(13) . . ?
C12 Th1 C15 48.83(12) . . ?
C13 Th1 C15 47.46(12) . . ?
C2 Th1 C15 75.59(12) . . ?
C25 Th1 C15 124.23(13) . . ?
C3 Th1 C15 89.87(12) . . ?
C16 Th1 C15 28.57(12) . . ?
C26 Th1 C15 108.78(12) . . ?
C23 Th1 C15 147.57(12) . . ?
C4 Th1 C15 119.20(12) . . ?
C27 Th1 C15 119.24(12) . . ?
C24 Th1 C1 109.50(12) . . ?
C12 Th1 C1 97.55(12) . . ?
C13 Th1 C1 126.27(12) . . ?
C2 Th1 C1 29.39(12) . . ?
C25 Th1 C1 133.90(13) . . ?
C3 Th1 C1 49.70(12) . . ?
C16 Th1 C1 79.73(12) . . ?
C26 Th1 C1 156.69(12) . . ?
C23 Th1 C1 109.48(12) . . ?
C4 Th1 C1 48.11(12) . . ?
C27 Th1 C1 134.72(12) . . ?
C15 Th1 C1 94.44(12) . . ?
C24 Th1 C5 80.91(12) . . ?
C12 Th1 C5 121.91(12) . . ?
C13 Th1 C5 152.24(13) . . ?
C2 Th1 C5 47.54(12) . . ?
C25 Th1 C5 105.45(13) . . ?
C3 Th1 C5 48.73(12) . . ?
C16 Th1 C5 108.50(12) . . ?
C26 Th1 C5 128.95(12) . . ?
C23 Th1 C5 86.98(12) . . ?
C4 Th1 C5 28.59(12) . . ?
C27 Th1 C5 115.91(12) . . ?
C15 Th1 C5 121.64(12) . . ?
C1 Th1 C5 28.93(12) . . ?
C24 Th1 C14 126.84(13) . . ?
C12 Th1 C14 49.87(12) . . ?
C13 Th1 C14 29.28(12) . . ?
C2 Th1 C14 103.15(12) . . ?
C25 Th1 C14 98.67(13) . . ?
C3 Th1 C14 109.92(12) . . ?
C16 Th1 C14 48.25(13) . . ?
C26 Th1 C14 79.88(12) . . ?
C23 Th1 C14 122.13(12) . . ?
C4 Th1 C14 139.06(12) . . ?
C27 Th1 C14 92.92(12) . . ?
C15 Th1 C14 28.92(12) . . ?
C1 Th1 C14 123.25(12) . . ?
C5 Th1 C14 150.32(12) . . ?
C1 Si1 C8 115.2(2) . . ?
C1 Si1 C7 111.6(2) . . ?
C8 Si1 C7 110.8(2) . . ?
C1 Si1 C6 106.6(2) . . ?
C8 Si1 C6 102.7(2) . . ?
C7 Si1 C6 109.3(2) . . ?
C3 Si2 C9 112.4(2) . . ?
C3 Si2 C10 110.8(2) . . ?
C9 Si2 C10 112.7(2) . . ?
C3 Si2 C11 108.2(2) . . ?
C9 Si2 C11 105.8(2) . . ?
C10 Si2 C11 106.6(2) . . ?
C12 Si3 C19 117.8(2) . . ?
C12 Si3 C17 106.6(2) . . ?
C19 Si3 C17 107.2(2) . . ?
C12 Si3 C18 109.5(2) . . ?
C19 Si3 C18 106.8(2) . . ?
C17 Si3 C18 108.7(2) . . ?
C14 Si4 C22 113.0(2) . . ?
C14 Si4 C20 113.2(2) . . ?
C22 Si4 C20 110.0(3) . . ?
C14 Si4 C21 106.7(2) . . ?
C22 Si4 C21 106.0(2) . . ?
C20 Si4 C21 107.5(3) . . ?
C23 Si5 C28 114.9(2) . . ?
C23 Si5 C29 110.7(2) . . ?
C28 Si5 C29 109.1(2) . . ?
C23 Si5 C30 107.5(2) . . ?
C28 Si5 C30 107.4(2) . . ?
C29 Si5 C30 106.8(2) . . ?
C25 Si6 C33 115.2(2) . . ?
C25 Si6 C32 107.3(2) . . ?
C33 Si6 C32 111.0(2) . . ?
C25 Si6 C31 109.9(2) . . ?
C33 Si6 C31 106.4(2) . . ?
C32 Si6 C31 106.7(3) . . ?
C5 C1 C2 105.2(4) . . ?
C5 C1 Si1 125.8(3) . . ?
C2 C1 Si1 124.9(3) . . ?
C5 C1 Th1 75.7(2) . . ?
C2 C1 Th1 71.8(2) . . ?
Si1 C1 Th1 134.8(2) . . ?
C1 C2 C3 111.4(4) . . ?
C1 C2 Th1 78.8(2) . . ?
C3 C2 Th1 75.6(2) . . ?
C2 C3 C4 104.0(4) . . ?
C2 C3 Si2 124.2(3) . . ?
C4 C3 Si2 127.4(3) . . ?
C2 C3 Th1 74.3(2) . . ?
C4 C3 Th1 76.3(2) . . ?
Si2 C3 Th1 132.5(2) . . ?
C5 C4 C3 109.9(4) . . ?
C5 C4 Th1 77.5(2) . . ?
C3 C4 Th1 73.9(2) . . ?
C4 C5 C1 109.5(4) . . ?
C4 C5 Th1 73.9(2) . . ?
C1 C5 Th1 75.3(2) . . ?
C16 C12 C13 103.8(4) . . ?
C16 C12 Si3 129.6(3) . . ?
C13 C12 Si3 122.6(3) . . ?
C16 C12 Th1 76.2(2) . . ?
C13 C12 Th1 75.1(2) . . ?
Si3 C12 Th1 130.75(19) . . ?
C14 C13 C12 111.4(4) . . ?
C14 C13 Th1 79.2(2) . . ?
C12 C13 Th1 74.5(2) . . ?
C13 C14 C15 104.9(4) . . ?
C13 C14 Si4 123.3(3) . . ?
C15 C14 Si4 126.2(3) . . ?
C13 C14 Th1 71.6(2) . . ?
C15 C14 Th1 75.1(2) . . ?
Si4 C14 Th1 138.6(2) . . ?
C16 C15 C14 110.1(4) . . ?
C16 C15 Th1 73.3(2) . . ?
C14 C15 Th1 76.0(2) . . ?
C15 C16 C12 109.8(4) . . ?
C15 C16 Th1 78.2(2) . . ?
C12 C16 Th1 73.7(2) . . ?
C27 C23 C24 104.7(4) . . ?
C27 C23 Si5 125.6(3) . . ?
C24 C23 Si5 126.4(3) . . ?
C27 C23 Th1 75.9(2) . . ?
C24 C23 Th1 72.2(2) . . ?
Si5 C23 Th1 132.6(2) . . ?
C23 C24 C25 111.6(4) . . ?
C23 C24 Th1 77.8(2) . . ?
C25 C24 Th1 76.3(2) . . ?
C26 C25 C24 103.6(4) . . ?
C26 C25 Si6 127.4(3) . . ?
C24 C25 Si6 126.8(3) . . ?
C26 C25 Th1 76.1(2) . . ?
C24 C25 Th1 73.4(2) . . ?
Si6 C25 Th1 127.8(2) . . ?
C27 C26 C25 110.3(4) . . ?
C27 C26 Th1 76.5(2) . . ?
C25 C26 Th1 74.1(2) . . ?
C26 C27 C23 109.8(4) . . ?
C26 C27 Th1 74.8(2) . . ?
C23 C27 Th1 74.9(2) . . ?
O6 Cs1 O5 60.88(10) . . ?
O6 Cs1 O1 117.03(9) . . ?
O5 Cs1 O1 95.39(9) . . ?
O6 Cs1 O2 95.79(9) . . ?
O5 Cs1 O2 135.79(9) . . ?
O1 Cs1 O2 60.38(9) . . ?
O6 Cs1 O3 137.09(9) . . ?
O5 Cs1 O3 96.65(9) . . ?
O1 Cs1 O3 100.03(9) . . ?
O2 Cs1 O3 122.23(9) . . ?
O6 Cs1 O4 97.59(9) . . ?
O5 Cs1 O4 119.05(9) . . ?
O1 Cs1 O4 140.46(9) . . ?
O2 Cs1 O4 99.77(9) . . ?
O3 Cs1 O4 59.79(9) . . ?
O6 Cs1 N2 60.24(11) . . ?
O5 Cs1 N2 120.16(11) . . ?
O1 Cs1 N2 119.84(10) . . ?
O2 Cs1 N2 60.42(11) . . ?
O3 Cs1 N2 119.56(10) . . ?
O4 Cs1 N2 60.60(10) . . ?
O6 Cs1 N1 119.77(10) . . ?
O5 Cs1 N1 59.81(10) . . ?
O1 Cs1 N1 60.35(9) . . ?
O2 Cs1 N1 119.75(10) . . ?
O3 Cs1 N1 60.28(9) . . ?
O4 Cs1 N1 119.22(9) . . ?
N2 Cs1 N1 179.80(11) . . ?
C35 O1 C36 112.5(3) . . ?
C35 O1 Cs1 110.0(2) . . ?
C36 O1 Cs1 111.6(3) . . ?
C37 O2 C38 111.7(4) . . ?
C37 O2 Cs1 108.7(3) . . ?
C38 O2 Cs1 112.3(3) . . ?
C42 O3 C41 112.3(4) . . ?
C42 O3 Cs1 110.8(3) . . ?
C41 O3 Cs1 112.9(3) . . ?
C44 O4 C43 112.8(4) . . ?
C44 O4 Cs1 110.5(3) . . ?
C43 O4 Cs1 111.3(3) . . ?
C47 O5 C48 113.1(4) . . ?
C47 O5 Cs1 113.1(3) . . ?
C48 O5 Cs1 110.0(3) . . ?
C49 O6 C50 111.6(4) . . ?
C49 O6 Cs1 108.2(3) . . ?
C50 O6 Cs1 112.0(3) . . ?
C34 N1 C46 110.3(4) . . ?
C34 N1 C40 110.0(4) . . ?
C46 N1 C40 110.5(4) . . ?
C34 N1 Cs1 108.5(3) . . ?
C46 N1 Cs1 109.1(3) . . ?
C40 N1 Cs1 108.3(3) . . ?
C39 N2 C51 111.0(4) . . ?
C39 N2 C45 110.6(4) . . ?
C51 N2 C45 110.6(4) . . ?
C39 N2 Cs1 108.3(3) . . ?
C51 N2 Cs1 108.6(3) . . ?
C45 N2 Cs1 107.6(3) . . ?
N1 C34 C35 114.0(4) . . ?
N1 C34 Cs1 50.0(2) . . ?
C35 C34 Cs1 73.3(2) . . ?
O1 C35 C34 109.5(4) . . ?
O1 C35 Cs1 48.72(19) . . ?
C34 C35 Cs1 83.4(3) . . ?
O1 C36 C37 109.6(4) . . ?
O1 C36 Cs1 47.4(2) . . ?
C37 C36 Cs1 76.6(3) . . ?
O2 C37 C36 109.9(4) . . ?
O2 C37 Cs1 49.6(2) . . ?
C36 C37 Cs1 79.9(3) . . ?
O2 C38 C39 110.0(4) . . ?
O2 C38 Cs1 46.9(2) . . ?
C39 C38 Cs1 81.3(3) . . ?
N2 C39 C38 113.8(4) . . ?
N2 C39 Cs1 50.1(2) . . ?
C38 C39 Cs1 75.5(3) . . ?
N1 C40 C41 114.8(4) . . ?
N1 C40 Cs1 50.1(2) . . ?
C41 C40 Cs1 75.8(3) . . ?
O3 C41 C40 109.9(4) . . ?
O3 C41 Cs1 46.6(2) . . ?
C40 C41 Cs1 81.1(3) . . ?
O3 C42 C43 109.7(4) . . ?
O3 C42 Cs1 48.2(2) . . ?
C43 C42 Cs1 79.0(2) . . ?
O4 C43 C42 109.3(4) . . ?
O4 C43 Cs1 47.7(2) . . ?
C42 C43 Cs1 77.6(2) . . ?
O4 C44 C45 109.7(4) . . ?
O4 C44 Cs1 48.4(2) . . ?
C45 C44 Cs1 82.2(3) . . ?
N2 C45 C44 114.9(4) . . ?
N2 C45 Cs1 50.6(2) . . ?
C44 C45 Cs1 74.7(3) . . ?
N1 C46 C47 114.2(4) . . ?
N1 C46 Cs1 49.6(2) . . ?
C47 C46 Cs1 75.1(3) . . ?
O5 C47 C46 109.3(4) . . ?
O5 C47 Cs1 46.4(2) . . ?
C46 C47 Cs1 81.8(3) . . ?
O5 C48 C49 109.1(4) . . ?
O5 C48 Cs1 48.6(2) . . ?
C49 C48 Cs1 76.8(3) . . ?
O6 C49 C48 110.5(4) . . ?
O6 C49 Cs1 50.0(2) . . ?
C48 C49 Cs1 79.7(3) . . ?
O6 C50 C51 110.0(4) . . ?
O6 C50 Cs1 47.2(2) . . ?
C51 C50 Cs1 82.3(3) . . ?
N2 C51 C50 114.8(4) . . ?
N2 C51 Cs1 49.9(2) . . ?
C50 C51 Cs1 74.7(3) . . ?

loop_
_geom_bond_atom_site_label_1
_geom_bond_atom_site_label_2
_geom_bond_distance
_geom_bond_site_symmetry_2
_geom_bond_publ_flag
Th1 Cnt1 2.534 . ?
Th1 Cnt2 2.522 . ?
Th1 Cnt3 2.507 . ?
Th1 C24 2.731(4) . ?
Th1 C12 2.749(4) . ?
Th1 C13 2.756(4) . ?
Th1 C2 2.759(4) . ?
Th1 C25 2.769(4) . ?
Th1 C3 2.776(4) . ?
Th1 C16 2.782(4) . ?
Th1 C26 2.795(4) . ?
Th1 C23 2.804(4) . ?
Th1 C4 2.807(4) . ?
Th1 C27 2.816(4) . ?
Th1 C15 2.843(4) . ?
Th1 C1 2.848(4) . ?
Th1 C5 2.853(4) . ?
Th1 C14 2.854(4) . ?
Si1 C1 1.844(4) . ?
Si1 C8 1.867(5) . ?
Si1 C7 1.872(5) . ?
Si1 C6 1.887(5) . ?
Si2 C3 1.843(4) . ?
Si2 C9 1.860(5) . ?
Si2 C10 1.866(5) . ?
Si2 C11 1.880(5) . ?
Si3 C12 1.846(4) . ?
Si3 C19 1.867(5) . ?
Si3 C17 1.873(5) . ?
Si3 C18 1.876(5) . ?
Si4 C14 1.851(4) . ?
Si4 C22 1.866(5) . ?
Si4 C20 1.868(5) . ?
Si4 C21 1.887(5) . ?
Si5 C23 1.847(4) . ?
Si5 C28 1.853(5) . ?
Si5 C29 1.862(5) . ?
Si5 C30 1.883(5) . ?
Si6 C25 1.837(5) . ?
Si6 C33 1.862(5) . ?
Si6 C32 1.865(5) . ?
Si6 C31 1.870(5) . ?
C1 C5 1.424(6) . ?
C1 C2 1.425(6) . ?
C2 C3 1.438(6) . ?
C3 C4 1.439(6) . ?
C4 C5 1.398(6) . ?
C12 C16 1.438(6) . ?
C12 C13 1.440(6) . ?
C13 C14 1.421(6) . ?
C14 C15 1.423(6) . ?
C15 C16 1.389(6) . ?
C23 C27 1.418(6) . ?
C23 C24 1.432(6) . ?
C24 C25 1.435(6) . ?
C25 C26 1.433(6) . ?
C26 C27 1.392(6) . ?
Cs1 O6 2.931(3) . ?
Cs1 O5 2.933(3) . ?
Cs1 O1 2.933(3) . ?
Cs1 O2 2.941(3) . ?
Cs1 O3 2.942(3) . ?
Cs1 O4 2.947(3) . ?
Cs1 N2 3.073(4) . ?
Cs1 N1 3.073(4) . ?
O1 C35 1.414(5) . ?
O1 C36 1.426(5) . ?
O2 C37 1.426(6) . ?
O2 C38 1.429(6) . ?
O3 C42 1.420(5) . ?
O3 C41 1.421(6) . ?
O4 C44 1.418(6) . ?
O4 C43 1.427(6) . ?
O5 C47 1.421(6) . ?
O5 C48 1.431(6) . ?
O6 C49 1.425(6) . ?
O6 C50 1.426(6) . ?
N1 C34 1.469(6) . ?
N1 C46 1.471(6) . ?
N1 C40 1.474(6) . ?
N2 C39 1.473(7) . ?
N2 C51 1.475(7) . ?
N2 C45 1.476(6) . ?
C34 C35 1.515(7) . ?
C36 C37 1.501(7) . ?
C38 C39 1.514(7) . ?
C40 C41 1.508(7) . ?
C42 C43 1.501(7) . ?
C44 C45 1.502(7) . ?
C46 C47 1.508(7) . ?
C48 C49 1.490(8) . ?
C50 C51 1.497(8) . ?
